data_4116916
loop_
_publ_author_name
'S. V. Lindeman'
'D. Kosynkin'
'J. K. Kochi'

_publ_section_title
;
 Unusually Short (C-H...\p) Hydrogen Bonds for Effective Supramolecular
 (Aromatic/Aromatic) Organization in Edge-to-Face Motifs
;
_journal_name_full 'Journal of the American Chemical Society'
_journal_page_first 13268
_journal_page_last 13269
_journal_paper_doi 10.1021/ja982945a
_journal_volume 120
_journal_year 1998
_chemical_compound_source 'chemical synthesis'
_chemical_formula_moiety
;
(C6 H5 N2)^+^, (C24 H20 B)^-^, 0.4(C H2 I2)
;
_chemical_formula_sum 'C60.8 H51.6 B2 I1.6 N4'
_chemical_formula_weight 1062.92
_chemical_name_systematic
; 
 Phenyldiazonium tetraphenylborate diiodomethane hemisolvate 
;
_space_group_IT_number 2
_symmetry_cell_setting triclinic
_symmetry_space_group_name_Hall '-P 1'
_symmetry_space_group_name_H-M 'P -1'
_atom_sites_solution_hydrogens geom
_atom_sites_solution_primary direct
_atom_sites_solution_secondary difmap
_audit_creation_method SHELXL
_cell_angle_alpha 83.8590(10)
_cell_angle_beta 81.9320(10)
_cell_angle_gamma 83.2040(10)
_cell_formula_units_Z 4
_cell_length_a 9.97400(10)
_cell_length_b 21.2237(3)
_cell_length_c 26.01470(10)
_cell_measurement_reflns_used 8192
_cell_measurement_temperature 123(2)
_cell_measurement_theta_max 31.4
_cell_measurement_theta_min 0.8
_cell_volume 5391.19(10)
_computing_cell_refinement 'SAINT V4.050 (Siemens, 1989-95)'
_computing_data_collection 'SMART V4.050 (Siemens, 1989-95)'
_computing_data_reduction 'SAINT & SADABS (Sheldrick, 1996)'
_computing_molecular_graphics 'XP V5.06 (Siemens, 1996)'
_computing_publication_material 'SHELXL-93 & XCIF V5.05 (Siemens, 1996)'
_computing_structure_refinement 'SHELXL-93 (Sheldrick, 1993)'
_computing_structure_solution 'SHELXS-86 (Sheldrick, 1990)'
_diffrn_ambient_temperature 123(2)
_diffrn_measurement_device 'Siemens SMART'
_diffrn_measurement_method
;
\w-scan, scan range 0.3 deg, hemisphere
;
_diffrn_radiation_monochromator graphite
_diffrn_radiation_source 'normal-focus sealed tube'
_diffrn_radiation_type MoK\a
_diffrn_radiation_wavelength 0.71073
_diffrn_reflns_av_R_equivalents 0.0373
_diffrn_reflns_av_sigmaI/netI 0.0834
_diffrn_reflns_limit_h_max 14
_diffrn_reflns_limit_h_min -9
_diffrn_reflns_limit_k_max 31
_diffrn_reflns_limit_k_min -30
_diffrn_reflns_limit_l_max 40
_diffrn_reflns_limit_l_min -38
_diffrn_reflns_number 34733
_diffrn_reflns_theta_max 27.00
_diffrn_reflns_theta_min 0.79
_diffrn_standards_decay_% 0.2
_diffrn_standards_number 946
_exptl_absorpt_coefficient_mu 0.979
_exptl_absorpt_correction_T_max 0.802
_exptl_absorpt_correction_T_min 0.476
_exptl_absorpt_correction_type 'empirical (SADABS procedure)'
_exptl_crystal_colour red
_exptl_crystal_density_diffrn 1.310
_exptl_crystal_density_method none
_exptl_crystal_description prism
_exptl_crystal_F_000 2157
_exptl_crystal_size_max 0.58
_exptl_crystal_size_mid 0.18
_exptl_crystal_size_min 0.16
_refine_diff_density_max 1.632
_refine_diff_density_min -1.231
_refine_diff_density_rms 0.108
_refine_ls_extinction_method none
_refine_ls_goodness_of_fit_all 1.108
_refine_ls_goodness_of_fit_obs 1.194
_refine_ls_hydrogen_treatment
;
riding model wit Uiso = 1.2Ueq/iso of an adjacent atom
;
_refine_ls_matrix_type full
_refine_ls_number_parameters 1259
_refine_ls_number_reflns 22387
_refine_ls_number_restraints 0
_refine_ls_restrained_S_all 1.193
_refine_ls_restrained_S_obs 1.194
_refine_ls_R_factor_all 0.1141
_refine_ls_R_factor_obs 0.0779
_refine_ls_shift/esd_max 0.010
_refine_ls_shift/esd_mean 0.000
_refine_ls_structure_factor_coef Fsqd
_refine_ls_weighting_details 'w=1/[\s^2^(Fo^2^)+(0.0378P)^2^+21.9981P] where P=(Fo^2^+2Fc^2^)/3'
_refine_ls_weighting_scheme calc
_refine_ls_wR_factor_all 0.1960
_refine_ls_wR_factor_obs 0.1660
_reflns_number_observed 16625
_reflns_number_total 22946
_reflns_observed_criterion >2sigma(I)
_cod_data_source_file ja982945a_2.cif
_cod_data_source_block dimcs
_cod_depositor_comments
;
The following automatic conversions were performed:

'_refine_ls_weighting_scheme' value 'calc
w=1/[\s^2^(Fo^2^)+(0.0378P)^2^+21.9981P] where P=(Fo^2^+2Fc^2^)/3'
was changed to 'calc'. New tag '_refine_ls_weighting_details' was
created. The value of the new tag was set to
'w=1/[\s^2^(Fo^2^)+(0.0378P)^2^+21.9981P] where P=(Fo^2^+2Fc^2^)/3'.

Automatic conversion script
Id: cif_fix_values 3143 2015-03-26 13:38:13Z robertas 
;
_cod_original_formula_sum 'C60.80 H51.60 B2 I1.60 N4'
_cod_database_code 4116916

loop_
_symmetry_equiv_pos_as_xyz
'x, y, z'
'-x, -y, -z'

loop_
_atom_site_aniso_label
_atom_site_aniso_U_11
_atom_site_aniso_U_22
_atom_site_aniso_U_33
_atom_site_aniso_U_23
_atom_site_aniso_U_13
_atom_site_aniso_U_12
C11A 0.027(3) 0.024(2) 0.026(3) -0.002(2) -0.003(2) -0.003(2)
C12A 0.026(3) 0.022(2) 0.028(3) -0.001(2) -0.001(2) -0.002(2)
C13A 0.027(3) 0.022(2) 0.041(3) -0.003(2) 0.006(2) -0.004(2)
C14A 0.028(3) 0.027(3) 0.040(3) 0.010(2) 0.003(3) 0.003(2)
C15A 0.031(3) 0.041(3) 0.032(3) 0.011(3) -0.004(3) 0.002(3)
C16A 0.031(3) 0.035(3) 0.033(3) -0.006(2) -0.010(2) 0.000(2)
C21A 0.044(3) 0.024(3) 0.034(3) -0.004(2) -0.013(3) -0.006(2)
C22A 0.060(4) 0.026(3) 0.033(3) -0.007(2) 0.005(3) -0.013(3)
C23A 0.094(6) 0.032(3) 0.041(4) -0.015(3) 0.007(4) -0.017(4)
C24A 0.092(7) 0.059(5) 0.052(5) -0.017(4) -0.017(4) -0.031(5)
C25A 0.066(5) 0.049(4) 0.078(6) -0.009(4) -0.043(4) -0.008(4)
C26A 0.049(4) 0.036(3) 0.069(5) -0.010(3) -0.032(4) -0.003(3)
C31A 0.018(2) 0.019(2) 0.031(3) -0.003(2) -0.003(2) -0.003(2)
C32A 0.016(2) 0.020(2) 0.037(3) -0.004(2) -0.004(2) -0.001(2)
C33A 0.027(3) 0.023(2) 0.034(3) 0.006(2) -0.003(2) -0.002(2)
C34A 0.028(3) 0.025(3) 0.036(3) 0.000(2) 0.002(2) -0.009(2)
C35A 0.021(3) 0.026(3) 0.035(3) -0.004(2) 0.004(2) -0.004(2)
C36A 0.021(3) 0.020(2) 0.035(3) 0.002(2) -0.001(2) 0.000(2)
C41A 0.028(3) 0.016(2) 0.029(3) -0.006(2) 0.002(2) 0.001(2)
C42A 0.041(3) 0.025(3) 0.036(3) -0.007(2) 0.008(3) -0.004(2)
C43A 0.031(3) 0.034(3) 0.045(4) -0.009(3) 0.004(3) -0.003(2)
C44A 0.026(3) 0.038(3) 0.087(6) -0.003(3) 0.024(4) 0.001(3)
C45A 0.023(3) 0.041(3) 0.061(4) 0.002(3) -0.010(3) -0.001(3)
C46A 0.021(3) 0.029(3) 0.037(3) -0.002(2) 0.001(2) 0.000(2)
B1A 0.030(3) 0.020(3) 0.025(3) -0.004(2) -0.008(2) -0.003(2)
N1A 0.037(3) 0.029(2) 0.030(3) -0.006(2) 0.007(2) -0.014(2)
N2A 0.044(3) 0.040(3) 0.040(3) -0.012(2) 0.009(3) -0.014(2)
C1A 0.033(3) 0.022(2) 0.029(3) -0.005(2) 0.007(2) -0.007(2)
C2A 0.032(3) 0.029(3) 0.031(3) -0.003(2) 0.008(2) -0.005(2)
C3A 0.032(3) 0.030(3) 0.033(3) -0.003(2) -0.002(2) -0.004(2)
C4A 0.039(3) 0.034(3) 0.028(3) -0.005(2) 0.008(3) -0.001(3)
C5A 0.031(3) 0.036(3) 0.040(3) -0.003(3) 0.010(3) -0.005(2)
C6A 0.032(3) 0.032(3) 0.034(3) -0.006(2) 0.004(2) -0.009(2)
C11B 0.041(3) 0.023(2) 0.027(3) 0.001(2) -0.005(2) -0.011(2)
C12B 0.052(4) 0.032(3) 0.068(5) 0.005(3) -0.030(4) -0.009(3)
C13B 0.079(6) 0.056(4) 0.069(5) 0.001(4) -0.059(5) -0.021(4)
C14B 0.104(7) 0.032(3) 0.052(4) -0.005(3) -0.028(4) -0.024(4)
C15B 0.071(5) 0.033(3) 0.035(3) -0.008(3) -0.002(3) -0.016(3)
C16B 0.046(4) 0.025(3) 0.028(3) -0.007(2) 0.001(3) -0.008(2)
C21B 0.020(2) 0.022(2) 0.026(3) -0.002(2) -0.001(2) -0.003(2)
C22B 0.018(2) 0.022(2) 0.036(3) 0.001(2) 0.003(2) 0.000(2)
C23B 0.028(3) 0.020(2) 0.033(3) 0.004(2) -0.005(2) -0.002(2)
C24B 0.028(3) 0.025(3) 0.033(3) -0.002(2) 0.008(2) -0.008(2)
C25B 0.025(3) 0.026(3) 0.037(3) -0.001(2) 0.005(2) -0.001(2)
C26B 0.020(3) 0.021(2) 0.034(3) 0.002(2) 0.001(2) 0.000(2)
C31B 0.025(3) 0.020(2) 0.025(3) 0.003(2) 0.000(2) -0.005(2)
C32B 0.030(3) 0.027(3) 0.022(3) 0.000(2) 0.005(2) -0.003(2)
C33B 0.035(3) 0.020(2) 0.037(3) -0.002(2) 0.012(3) -0.002(2)
C34B 0.035(3) 0.025(3) 0.039(3) 0.006(2) 0.001(3) 0.004(2)
C35B 0.035(3) 0.041(3) 0.033(3) 0.009(3) -0.007(3) -0.006(3)
C36B 0.034(3) 0.024(3) 0.035(3) 0.002(2) -0.006(2) -0.007(2)
C41B 0.025(3) 0.017(2) 0.023(3) -0.003(2) 0.003(2) -0.003(2)
C42B 0.037(3) 0.021(2) 0.024(3) -0.006(2) 0.002(2) -0.006(2)
C43B 0.036(3) 0.028(3) 0.033(3) -0.009(2) 0.014(3) -0.008(2)
C44B 0.020(3) 0.036(3) 0.048(4) -0.008(3) -0.001(3) -0.003(2)
C45B 0.029(3) 0.035(3) 0.033(3) -0.005(2) -0.007(2) -0.001(2)
C46B 0.023(3) 0.030(3) 0.025(3) -0.005(2) 0.001(2) -0.002(2)
B1B 0.028(3) 0.018(2) 0.022(3) -0.003(2) -0.002(2) -0.005(2)
N1B 0.028(2) 0.034(2) 0.032(3) -0.010(2) 0.006(2) -0.012(2)
N2B 0.038(3) 0.048(3) 0.031(3) -0.013(2) 0.006(2) -0.016(2)
C1B 0.033(3) 0.024(2) 0.022(3) -0.003(2) 0.008(2) -0.007(2)
C2B 0.035(3) 0.034(3) 0.026(3) -0.006(2) 0.000(2) -0.009(2)
C3B 0.030(3) 0.041(3) 0.025(3) -0.006(2) 0.008(2) -0.005(2)
C4B 0.035(3) 0.029(3) 0.030(3) -0.004(2) 0.000(2) 0.001(2)
C5B 0.034(3) 0.031(3) 0.042(3) -0.004(2) 0.001(3) 0.004(2)
C6B 0.027(3) 0.025(3) 0.042(3) -0.007(2) 0.001(3) -0.004(2)
C11C 0.018(2) 0.034(3) 0.030(3) -0.010(2) 0.002(2) 0.001(2)
C12C 0.026(3) 0.037(3) 0.031(3) -0.009(2) -0.005(2) -0.001(2)
C13C 0.040(4) 0.056(4) 0.032(3) -0.018(3) -0.009(3) 0.002(3)
C14C 0.035(3) 0.076(5) 0.026(3) -0.006(3) -0.002(3) 0.004(3)
C15C 0.025(3) 0.050(4) 0.033(3) -0.003(3) 0.000(2) 0.009(3)
C16C 0.022(3) 0.039(3) 0.029(3) -0.009(2) -0.002(2) 0.004(2)
C21C 0.021(2) 0.023(2) 0.024(3) -0.004(2) -0.002(2) -0.002(2)
C22C 0.027(3) 0.022(2) 0.031(3) -0.001(2) -0.006(2) -0.006(2)
C23C 0.031(3) 0.033(3) 0.036(3) 0.006(2) -0.007(3) -0.015(2)
C24C 0.022(3) 0.044(3) 0.035(3) 0.003(3) -0.006(2) -0.006(2)
C25C 0.019(3) 0.035(3) 0.045(3) -0.011(2) -0.004(2) 0.003(2)
C26C 0.028(3) 0.027(3) 0.038(3) -0.013(2) -0.002(2) -0.005(2)
C31C 0.021(2) 0.023(2) 0.027(3) -0.011(2) 0.002(2) -0.001(2)
C32C 0.018(3) 0.035(3) 0.033(3) -0.011(2) 0.004(2) -0.004(2)
C33C 0.028(3) 0.040(3) 0.047(4) -0.020(3) 0.012(3) -0.017(3)
C34C 0.041(3) 0.031(3) 0.040(3) -0.014(3) 0.008(3) -0.012(3)
C35C 0.047(4) 0.028(3) 0.032(3) -0.003(2) -0.001(3) -0.005(3)
C36C 0.031(3) 0.026(3) 0.036(3) -0.010(2) 0.000(2) -0.006(2)
C41C 0.021(2) 0.022(2) 0.024(3) -0.002(2) 0.000(2) -0.003(2)
C42C 0.029(3) 0.023(2) 0.030(3) -0.006(2) -0.002(2) -0.002(2)
C43C 0.042(3) 0.024(3) 0.026(3) -0.007(2) 0.000(2) -0.005(2)
C44C 0.038(3) 0.023(3) 0.032(3) -0.006(2) 0.008(3) 0.001(2)
C45C 0.028(3) 0.028(3) 0.035(3) -0.002(2) 0.003(2) 0.005(2)
C46C 0.026(3) 0.031(3) 0.026(3) -0.006(2) 0.001(2) -0.002(2)
B1C 0.016(3) 0.022(3) 0.030(3) -0.007(2) -0.002(2) 0.000(2)
N1C 0.050(3) 0.025(2) 0.040(3) -0.007(2) -0.017(2) 0.005(2)
N2C 0.062(4) 0.035(3) 0.071(4) -0.023(3) -0.024(3) 0.017(3)
C1C 0.037(3) 0.023(2) 0.026(3) -0.005(2) -0.003(2) 0.003(2)
C2C 0.022(3) 0.034(3) 0.036(3) -0.008(2) 0.001(2) -0.003(2)
C3C 0.034(3) 0.030(3) 0.040(3) -0.012(2) -0.003(3) -0.009(2)
C4C 0.031(3) 0.028(3) 0.040(3) -0.010(2) 0.010(3) 0.001(2)
C5C 0.033(3) 0.041(3) 0.051(4) -0.008(3) 0.013(3) -0.011(3)
C6C 0.047(4) 0.031(3) 0.047(4) -0.006(3) 0.005(3) -0.018(3)
C11D 0.022(3) 0.021(2) 0.022(2) -0.003(2) -0.004(2) 0.001(2)
C12D 0.023(3) 0.027(3) 0.044(3) -0.016(2) -0.005(2) 0.001(2)
C13D 0.022(3) 0.036(3) 0.045(3) -0.009(3) -0.003(3) 0.006(2)
C14D 0.020(3) 0.042(3) 0.040(3) 0.004(3) -0.002(2) -0.001(2)
C15D 0.030(3) 0.033(3) 0.039(3) 0.003(2) -0.003(3) -0.010(2)
C16D 0.024(3) 0.021(2) 0.031(3) 0.000(2) 0.003(2) -0.003(2)
C21D 0.023(3) 0.022(2) 0.028(3) -0.009(2) 0.005(2) 0.000(2)
C22D 0.016(2) 0.028(3) 0.032(3) -0.006(2) 0.001(2) 0.000(2)
C23D 0.027(3) 0.033(3) 0.040(3) -0.014(2) 0.005(3) -0.008(2)
C24D 0.035(3) 0.027(3) 0.036(3) -0.006(2) 0.006(3) -0.012(2)
C25D 0.038(3) 0.030(3) 0.034(3) -0.001(2) -0.007(3) -0.003(2)
C26D 0.032(3) 0.025(2) 0.030(3) -0.007(2) -0.010(2) 0.000(2)
C31D 0.015(2) 0.026(2) 0.026(3) -0.004(2) 0.001(2) 0.001(2)
C32D 0.025(3) 0.033(3) 0.029(3) -0.004(2) -0.002(2) -0.001(2)
C33D 0.036(3) 0.049(3) 0.026(3) -0.011(3) -0.005(3) -0.010(3)
C34D 0.031(3) 0.058(4) 0.025(3) 0.000(3) 0.001(2) 0.002(3)
C35D 0.025(3) 0.042(3) 0.034(3) 0.008(3) 0.001(2) 0.006(2)
C36D 0.024(3) 0.029(3) 0.029(3) -0.003(2) -0.002(2) 0.004(2)
C41D 0.022(3) 0.019(2) 0.027(3) -0.002(2) 0.003(2) -0.002(2)
C42D 0.026(3) 0.026(2) 0.026(3) -0.002(2) 0.001(2) 0.002(2)
C43D 0.025(3) 0.027(3) 0.036(3) 0.001(2) 0.002(2) 0.005(2)
C44D 0.040(3) 0.020(2) 0.033(3) -0.005(2) 0.009(3) 0.003(2)
C45D 0.043(3) 0.025(3) 0.024(3) -0.006(2) 0.003(2) -0.008(2)
C46D 0.026(3) 0.019(2) 0.028(3) -0.001(2) -0.002(2) -0.003(2)
B1D 0.020(3) 0.019(3) 0.030(3) -0.004(2) 0.003(2) 0.001(2)
N1D 0.030(3) 0.027(2) 0.043(3) -0.008(2) -0.003(2) -0.002(2)
N2D 0.043(3) 0.030(3) 0.058(4) -0.016(2) -0.006(3) 0.004(2)
C1D 0.026(3) 0.023(2) 0.028(3) -0.006(2) 0.003(2) 0.002(2)
C2D 0.023(3) 0.034(3) 0.050(4) -0.015(3) 0.000(3) -0.005(2)
C3D 0.021(3) 0.035(3) 0.052(4) -0.014(3) 0.000(3) -0.006(2)
C4D 0.035(3) 0.028(3) 0.041(3) -0.008(2) 0.004(3) 0.002(2)
C5D 0.024(3) 0.037(3) 0.062(4) -0.013(3) 0.012(3) -0.005(2)
C6D 0.031(3) 0.030(3) 0.059(4) -0.009(3) 0.008(3) -0.011(2)
I1 0.0385(3) 0.0323(2) 0.0441(3) 0.0025(2) -0.0015(2) -0.0061(2)
I2 0.0284(3) 0.0325(3) 0.0341(3) -0.0028(2) -0.0031(2) -0.0006(2)
C1 0.027(4) 0.033(4) 0.053(5) 0.001(3) 0.003(3) -0.004(3)
I3 0.0374(3) 0.0302(2) 0.0258(2) -0.0054(2) -0.0009(2) -0.0015(2)
I4 0.0689(5) 0.0460(3) 0.0524(4) -0.0087(3) -0.0222(4) 0.0233(3)
C2 0.067(6) 0.050(5) 0.034(4) -0.011(4) -0.003(4) -0.005(4)
I1A 0.0385(3) 0.0323(2) 0.0441(3) 0.0025(2) -0.0015(2) -0.0061(2)
C1X 0.027(4) 0.033(4) 0.053(5) 0.001(3) 0.003(3) -0.004(3)
I1B 0.0385(3) 0.0323(2) 0.0441(3) 0.0025(2) -0.0015(2) -0.0061(2)
C1Y 0.027(4) 0.033(4) 0.053(5) 0.001(3) 0.003(3) -0.004(3)
C2X 0.067(6) 0.050(5) 0.034(4) -0.011(4) -0.003(4) -0.005(4)

loop_
_atom_site_label
_atom_site_type_symbol
_atom_site_fract_x
_atom_site_fract_y
_atom_site_fract_z
_atom_site_U_iso_or_equiv
_atom_site_thermal_displace_type
_atom_site_occupancy
_atom_site_calc_flag
_atom_site_refinement_flags
_atom_site_disorder_group
C11A C 1.2133(5) -0.4851(2) -0.3921(2) 0.0258(11) Uani 1 d . .
C12A C 1.1942(5) -0.5372(2) -0.4204(2) 0.0256(11) Uani 1 d . .
H12A H 1.1588(5) -0.5283(2) -0.4527(2) 0.031 Uiso 1 calc R .
C13A C 1.2269(6) -0.6019(2) -0.4015(2) 0.0310(12) Uani 1 d . .
H13A H 1.2123(6) -0.6354(2) -0.4209(2) 0.037 Uiso 1 calc R .
C14A C 1.2816(6) -0.6163(3) -0.3534(2) 0.0340(13) Uani 1 d . .
H14A H 1.3027(6) -0.6593(3) -0.3403(2) 0.041 Uiso 1 calc R .
C15A C 1.3039(6) -0.5660(3) -0.3257(2) 0.0361(14) Uani 1 d . .
H15A H 1.3424(6) -0.5749(3) -0.2939(2) 0.043 Uiso 1 calc R .
C16A C 1.2692(6) -0.5025(3) -0.3450(2) 0.0326(12) Uani 1 d . .
H16A H 1.2843(6) -0.4694(3) -0.3252(2) 0.039 Uiso 1 calc R .
C21A C 1.2057(6) -0.3562(2) -0.3826(2) 0.0333(13) Uani 1 d . .
C22A C 1.1157(7) -0.3070(3) -0.3596(2) 0.0398(15) Uani 1 d . .
H22A H 1.0205(7) -0.3058(3) -0.3604(2) 0.048 Uiso 1 calc R .
C23A C 1.1682(9) -0.2587(3) -0.3349(3) 0.055(2) Uani 1 d . .
H23A H 1.1067(9) -0.2271(3) -0.3183(3) 0.066 Uiso 1 calc R .
C24A C 1.3098(10) -0.2582(4) -0.3352(3) 0.064(2) Uani 1 d . .
H24A H 1.3434(10) -0.2262(4) -0.3191(3) 0.077 Uiso 1 calc R .
C25A C 1.4002(9) -0.3050(3) -0.3593(3) 0.061(2) Uani 1 d . .
H25A H 1.4957(9) -0.3046(3) -0.3601(3) 0.073 Uiso 1 calc R .
C26A C 1.3492(7) -0.3525(3) -0.3823(3) 0.049(2) Uani 1 d . .
H26A H 1.4123(7) -0.3839(3) -0.3985(3) 0.058 Uiso 1 calc R .
C31A C 1.2223(5) -0.3947(2) -0.4766(2) 0.0227(10) Uani 1 d . .
C32A C 1.1706(5) -0.3384(2) -0.5060(2) 0.0242(11) Uani 1 d . .
H32A H 1.0915(5) -0.3141(2) -0.4910(2) 0.029 Uiso 1 calc R .
C33A C 1.2317(5) -0.3175(2) -0.5561(2) 0.0285(12) Uani 1 d . .
H33A H 1.1932(5) -0.2799(2) -0.5742(2) 0.034 Uiso 1 calc R .
C34A C 1.3497(6) -0.3521(2) -0.5795(2) 0.0297(12) Uani 1 d . .
H34A H 1.3923(6) -0.3378(2) -0.6130(2) 0.036 Uiso 1 calc R .
C35A C 1.4035(5) -0.4084(2) -0.5525(2) 0.0276(11) Uani 1 d . .
H35A H 1.4816(5) -0.4329(2) -0.5680(2) 0.033 Uiso 1 calc R .
C36A C 1.3407(5) -0.4283(2) -0.5019(2) 0.0261(11) Uani 1 d . .
H36A H 1.3797(5) -0.4660(2) -0.4841(2) 0.031 Uiso 1 calc R .
C41A C 0.9873(5) -0.4112(2) -0.4061(2) 0.0247(11) Uani 1 d . .
C42A C 0.9186(6) -0.4163(2) -0.3540(2) 0.0345(13) Uani 1 d . .
H42A H 0.9713(6) -0.4167(2) -0.3262(2) 0.041 Uiso 1 calc R .
C43A C 0.7789(6) -0.4208(3) -0.3412(3) 0.0373(14) Uani 1 d . .
H43A H 0.7378(6) -0.4238(3) -0.3059(3) 0.045 Uiso 1 calc R .
C44A C 0.7007(7) -0.4208(3) -0.3827(3) 0.054(2) Uani 1 d . .
H44A H 0.6058(7) -0.4246(3) -0.3752(3) 0.065 Uiso 1 calc R .
C45A C 0.7631(6) -0.4149(3) -0.4355(3) 0.0419(15) Uani 1 d . .
H45A H 0.7100(6) -0.4142(3) -0.4632(3) 0.050 Uiso 1 calc R .
C46A C 0.9045(5) -0.4104(2) -0.4463(2) 0.0302(12) Uani 1 d . .
H46A H 0.9455(5) -0.4066(2) -0.4816(2) 0.036 Uiso 1 calc R .
B1A B 1.1559(6) -0.4118(3) -0.4150(2) 0.0246(12) Uani 1 d . .
N1A N -0.6637(5) -0.0653(2) -0.8824(2) 0.0322(11) Uani 1 d . .
N2A N -0.6322(6) -0.0573(2) -0.9257(2) 0.0415(13) Uani 1 d . .
C1A C -0.7004(6) -0.0745(2) -0.8272(2) 0.0286(12) Uani 1 d . .
C2A C -0.5978(6) -0.0738(2) -0.7963(2) 0.0318(13) Uani 1 d . .
H2AA H -0.5066(6) -0.0686(2) -0.8110(2) 0.038 Uiso 1 calc R .
C3A C -0.6363(6) -0.0812(3) -0.7417(2) 0.0318(12) Uani 1 d . .
H3AA H -0.5705(6) -0.0808(3) -0.7187(2) 0.038 Uiso 1 calc R .
C4A C -0.7724(6) -0.0892(3) -0.7216(2) 0.0346(13) Uani 1 d . .
H4AA H -0.7969(6) -0.0945(3) -0.6849(2) 0.042 Uiso 1 calc R .
C5A C -0.8734(6) -0.0897(3) -0.7543(2) 0.0370(14) Uani 1 d . .
H5AA H -0.9645(6) -0.0949(3) -0.7396(2) 0.044 Uiso 1 calc R .
C6A C -0.8393(6) -0.0823(3) -0.8089(2) 0.0327(13) Uani 1 d . .
H6AA H -0.9050(6) -0.0825(3) -0.8320(2) 0.039 Uiso 1 calc R .
C11B C -0.3536(6) 0.1461(2) 0.1327(2) 0.0298(12) Uani 1 d . .
C12B C -0.2382(7) 0.1468(3) 0.1581(3) 0.049(2) Uani 1 d . .
H12B H -0.1647(7) 0.1143(3) 0.1530(3) 0.058 Uiso 1 calc R .
C13B C -0.2293(9) 0.1960(4) 0.1917(3) 0.063(2) Uani 1 d . .
H13B H -0.1524(9) 0.1943(4) 0.2098(3) 0.076 Uiso 1 calc R .
C14B C -0.3322(10) 0.2452(3) 0.1976(3) 0.060(2) Uani 1 d . .
H14B H -0.3264(10) 0.2772(3) 0.2198(3) 0.072 Uiso 1 calc R .
C15B C -0.4421(8) 0.2479(3) 0.1713(2) 0.045(2) Uani 1 d . .
H15B H -0.5103(8) 0.2830(3) 0.1737(2) 0.054 Uiso 1 calc R .
C16B C -0.4551(7) 0.1986(2) 0.1404(2) 0.0331(13) Uani 1 d . .
H16B H -0.5351(7) 0.2005(2) 0.1241(2) 0.040 Uiso 1 calc R .
C21B C -0.2868(5) 0.1091(2) 0.0365(2) 0.0229(10) Uani 1 d . .
C22B C -0.3313(5) 0.1645(2) 0.0046(2) 0.0267(11) Uani 1 d . .
H22B H -0.4135(5) 0.1890(2) 0.0166(2) 0.032 Uiso 1 calc R .
C23B C -0.2589(5) 0.1850(2) -0.0443(2) 0.0275(11) Uani 1 d . .
H23B H -0.2929(5) 0.2222(2) -0.0640(2) 0.033 Uiso 1 calc R .
C24B C -0.1362(6) 0.1496(2) -0.0634(2) 0.0293(12) Uani 1 d . .
H24B H -0.0873(6) 0.1626(2) -0.0961(2) 0.035 Uiso 1 calc R .
C25B C -0.0875(6) 0.0947(2) -0.0331(2) 0.0306(12) Uani 1 d . .
H25B H -0.0049(6) 0.0707(2) -0.0453(2) 0.037 Uiso 1 calc R .
C26B C -0.1620(5) 0.0753(2) 0.0157(2) 0.0262(11) Uani 1 d . .
H26B H -0.1269(5) 0.0382(2) 0.0354(2) 0.031 Uiso 1 calc R .
C31B C -0.3199(5) 0.0154(2) 0.1173(2) 0.0237(11) Uani 1 d . .
C32B C -0.3278(6) -0.0343(2) 0.0857(2) 0.0273(11) Uani 1 d . .
H32B H -0.3592(6) -0.0236(2) 0.0527(2) 0.033 Uiso 1 calc R .
C33B C -0.2904(6) -0.0995(2) 0.1017(2) 0.0323(13) Uani 1 d . .
H33B H -0.2980(6) -0.1317(2) 0.0798(2) 0.039 Uiso 1 calc R .
C34B C -0.2422(6) -0.1162(3) 0.1501(2) 0.0351(13) Uani 1 d . .
H34B H -0.2161(6) -0.1596(3) 0.1609(2) 0.042 Uiso 1 calc R .
C35B C -0.2329(6) -0.0682(3) 0.1825(2) 0.0367(14) Uani 1 d . .
H35B H -0.1997(6) -0.0790(3) 0.2151(2) 0.044 Uiso 1 calc R .
C36B C -0.2730(6) -0.0042(2) 0.1662(2) 0.0304(12) Uani 1 d . .
H36B H -0.2685(6) 0.0274(2) 0.1890(2) 0.037 Uiso 1 calc R .
C41B C -0.5411(5) 0.0885(2) 0.0928(2) 0.0221(10) Uani 1 d . .
C42B C -0.6296(6) 0.0822(2) 0.1409(2) 0.0274(11) Uani 1 d . .
H42B H -0.5919(6) 0.0800(2) 0.1727(2) 0.033 Uiso 1 calc R .
C43B C -0.7716(6) 0.0790(2) 0.1430(2) 0.0333(13) Uani 1 d . .
H43B H -0.8267(6) 0.0752(2) 0.1758(2) 0.040 Uiso 1 calc R .
C44B C -0.8315(6) 0.0813(3) 0.0972(2) 0.0348(13) Uani 1 d . .
H44B H -0.9267(6) 0.0798(3) 0.0984(2) 0.042 Uiso 1 calc R .
C45B C -0.7455(6) 0.0860(3) 0.0487(2) 0.0321(12) Uani 1 d . .
H45B H -0.7833(6) 0.0864(3) 0.0172(2) 0.039 Uiso 1 calc R .
C46B C -0.6044(5) 0.0901(2) 0.0471(2) 0.0265(11) Uani 1 d . .
H46B H -0.5501(5) 0.0940(2) 0.0141(2) 0.032 Uiso 1 calc R .
B1B B -0.3746(6) 0.0892(3) 0.0947(2) 0.0227(12) Uani 1 d . .
N1B N 0.1360(5) -0.4360(2) -0.6217(2) 0.0312(11) Uani 1 d . .
N2B N 0.1037(5) -0.4429(2) -0.5788(2) 0.0384(12) Uani 1 d . .
C1B C 0.1726(6) -0.4264(2) -0.6772(2) 0.0273(12) Uani 1 d . .
C2B C 0.3105(6) -0.4225(3) -0.6957(2) 0.0312(12) Uani 1 d . .
H2BA H 0.3767(6) -0.4241(3) -0.6725(2) 0.037 Uiso 1 calc R .
C3B C 0.3465(6) -0.4161(3) -0.7501(2) 0.0330(13) Uani 1 d . .
H3BA H 0.4386(6) -0.4129(3) -0.7646(2) 0.040 Uiso 1 calc R .
C4B C 0.2441(6) -0.4144(2) -0.7830(2) 0.0319(12) Uani 1 d . .
H4BA H 0.2688(6) -0.4099(2) -0.8197(2) 0.038 Uiso 1 calc R .
C5B C 0.1065(6) -0.4193(3) -0.7627(2) 0.0368(14) Uani 1 d . .
H5BA H 0.0402(6) -0.4181(3) -0.7858(2) 0.044 Uiso 1 calc R .
C6B C 0.0669(6) -0.4259(2) -0.7082(2) 0.0316(12) Uani 1 d . .
H6BA H -0.0247(6) -0.4298(2) -0.6934(2) 0.038 Uiso 1 calc R .
C11C C -0.3363(5) -0.3657(3) -0.9442(2) 0.0278(11) Uani 1 d . .
C12C C -0.3353(6) -0.4140(3) -0.9783(2) 0.0309(12) Uani 1 d . .
H12C H -0.3269(6) -0.4574(3) -0.9645(2) 0.037 Uiso 1 calc R .
C13C C -0.3462(7) -0.3999(3) -1.0318(2) 0.0414(15) Uani 1 d . .
H13C H -0.3481(7) -0.4335(3) -1.0530(2) 0.050 Uiso 1 calc R .
C14C C -0.3542(7) -0.3364(4) -1.0542(2) 0.046(2) Uani 1 d . .
H14C H -0.3596(7) -0.3270(4) -1.0905(2) 0.055 Uiso 1 calc R .
C15C C -0.3542(6) -0.2876(3) -1.0222(2) 0.0375(14) Uani 1 d . .
H15C H -0.3599(6) -0.2445(3) -1.0369(2) 0.045 Uiso 1 calc R .
C16C C -0.3459(5) -0.3014(3) -0.9683(2) 0.0302(12) Uani 1 d . .
H16C H -0.3467(5) -0.2673(3) -0.9474(2) 0.036 Uiso 1 calc R .
C21C C -0.1431(5) -0.3787(2) -0.8850(2) 0.0226(10) Uani 1 d . .
C22C C -0.0806(5) -0.3219(2) -0.8830(2) 0.0264(11) Uani 1 d . .
H22C H -0.1371(5) -0.2844(2) -0.8742(2) 0.032 Uiso 1 calc R .
C23C C 0.0618(6) -0.3191(3) -0.8937(2) 0.0329(13) Uani 1 d . .
H23C H 0.0983(6) -0.2803(3) -0.8913(2) 0.039 Uiso 1 calc R .
C24C C 0.1493(6) -0.3724(3) -0.9079(2) 0.0336(13) Uani 1 d . .
H24C H 0.2444(6) -0.3699(3) -0.9164(2) 0.040 Uiso 1 calc R .
C25C C 0.0937(5) -0.4300(3) -0.9094(2) 0.0328(13) Uani 1 d . .
H25C H 0.1516(5) -0.4671(3) -0.9184(2) 0.039 Uiso 1 calc R .
C26C C -0.0478(6) -0.4326(3) -0.8975(2) 0.0304(12) Uani 1 d . .
H26C H -0.0822(6) -0.4724(3) -0.8978(2) 0.036 Uiso 1 calc R .
C31C C -0.3593(5) -0.4510(2) -0.8551(2) 0.0238(11) Uani 1 d . .
C32C C -0.4773(5) -0.4754(3) -0.8678(2) 0.0287(12) Uani 1 d . .
H32C H -0.5248(5) -0.4526(3) -0.8943(2) 0.034 Uiso 1 calc R .
C33C C -0.5258(6) -0.5320(3) -0.8425(2) 0.0377(14) Uani 1 d . .
H33C H -0.6040(6) -0.5465(3) -0.8526(2) 0.045 Uiso 1 calc R .
C34C C -0.4599(6) -0.5674(3) -0.8026(2) 0.0374(14) Uani 1 d . .
H34C H -0.4932(6) -0.6053(3) -0.7854(2) 0.045 Uiso 1 calc R .
C35C C -0.3427(7) -0.5449(3) -0.7887(2) 0.0360(14) Uani 1 d . .
H35C H -0.2958(7) -0.5682(3) -0.7621(2) 0.043 Uiso 1 calc R .
C36C C -0.2958(6) -0.4881(2) -0.8142(2) 0.0306(12) Uani 1 d . .
H36C H -0.2181(6) -0.4738(2) -0.8036(2) 0.037 Uiso 1 calc R .
C41C C -0.3995(5) -0.3285(2) -0.8442(2) 0.0224(10) Uani 1 d . .
C42C C -0.3573(6) -0.3142(2) -0.7964(2) 0.0272(11) Uani 1 d . .
H42C H -0.2710(6) -0.3325(2) -0.7876(2) 0.033 Uiso 1 calc R .
C43C C -0.4397(6) -0.2739(2) -0.7622(2) 0.0307(12) Uani 1 d . .
H43C H -0.4079(6) -0.2649(2) -0.7313(2) 0.037 Uiso 1 calc R .
C44C C -0.5694(6) -0.2469(2) -0.7739(2) 0.0324(13) Uani 1 d . .
H44C H -0.6261(6) -0.2205(2) -0.7506(2) 0.039 Uiso 1 calc R .
C45C C -0.6132(6) -0.2594(2) -0.8200(2) 0.0318(13) Uani 1 d . .
H45C H -0.6998(6) -0.2408(2) -0.8283(2) 0.038 Uiso 1 calc R .
C46C C -0.5308(5) -0.2993(2) -0.8544(2) 0.0275(11) Uani 1 d . .
H46C H -0.5637(5) -0.3071(2) -0.8854(2) 0.033 Uiso 1 calc R .
B1C B -0.3098(6) -0.3815(3) -0.8816(2) 0.0227(12) Uani 1 d . .
N1C N -0.0092(6) -0.2463(2) -0.0131(2) 0.0377(12) Uani 1 d . .
N2C N -0.0715(7) -0.2050(2) 0.0045(2) 0.055(2) Uani 1 d . .
C1C C 0.0658(6) -0.3007(2) -0.0341(2) 0.0290(12) Uani 1 d . .
C2C C -0.0035(6) -0.3556(3) -0.0281(2) 0.0308(12) Uani 1 d . .
H2CA H -0.0940(6) -0.3563(3) -0.0109(2) 0.037 Uiso 1 calc R .
C3C C 0.0700(6) -0.4084(3) -0.0489(2) 0.0338(13) Uani 1 d . .
H3CA H 0.0296(6) -0.4472(3) -0.0457(2) 0.041 Uiso 1 calc R .
C4C C 0.2048(6) -0.4060(3) -0.0750(2) 0.0344(13) Uani 1 d . .
H4CA H 0.2524(6) -0.4428(3) -0.0895(2) 0.041 Uiso 1 calc R .
C5C C 0.2672(7) -0.3500(3) -0.0795(3) 0.043(2) Uani 1 d . .
H5CA H 0.3576(7) -0.3491(3) -0.0967(3) 0.051 Uiso 1 calc R .
C6C C 0.1989(7) -0.2955(3) -0.0591(2) 0.041(2) Uani 1 d . .
H6CA H 0.2398(7) -0.2568(3) -0.0620(2) 0.050 Uiso 1 calc R .
C11D C 0.6265(5) -0.1231(2) -0.6131(2) 0.0220(10) Uani 1 d . .
C12D C 0.5356(5) -0.0691(3) -0.5987(2) 0.0308(12) Uani 1 d . .
H12D H 0.5729(5) -0.0309(3) -0.5951(2) 0.037 Uiso 1 calc R .
C13D C 0.3928(6) -0.0695(3) -0.5896(2) 0.0346(13) Uani 1 d . .
H13D H 0.3367(6) -0.0322(3) -0.5799(2) 0.042 Uiso 1 calc R .
C14D C 0.3337(6) -0.1247(3) -0.5947(2) 0.0349(13) Uani 1 d . .
H14D H 0.2378(6) -0.1255(3) -0.5877(2) 0.042 Uiso 1 calc R .
C15D C 0.4173(6) -0.1784(3) -0.6100(2) 0.0341(13) Uani 1 d . .
H15D H 0.3781(6) -0.2157(3) -0.6149(2) 0.041 Uiso 1 calc R .
C16D C 0.5606(5) -0.1779(2) -0.6184(2) 0.0261(11) Uani 1 d . .
H16D H 0.6154(5) -0.2157(2) -0.6279(2) 0.031 Uiso 1 calc R .
C21D C 0.8484(5) -0.0540(2) -0.6404(2) 0.0251(11) Uani 1 d . .
C22D C 0.9682(5) -0.0324(2) -0.6261(2) 0.0258(11) Uani 1 d . .
H22D H 1.0132(5) -0.0571(2) -0.5996(2) 0.031 Uiso 1 calc R .
C23D C 1.0218(6) 0.0241(3) -0.6499(2) 0.0331(13) Uani 1 d . .
H23D H 1.1017(6) 0.0365(3) -0.6395(2) 0.040 Uiso 1 calc R .
C24D C 0.9570(6) 0.0618(3) -0.6888(2) 0.0329(13) Uani 1 d . .
H24D H 0.9928(6) 0.0996(3) -0.7050(2) 0.039 Uiso 1 calc R .
C25D C 0.8368(6) 0.0426(3) -0.7039(2) 0.0340(13) Uani 1 d . .
H25D H 0.7911(6) 0.0680(3) -0.7297(2) 0.041 Uiso 1 calc R .
C26D C 0.7859(6) -0.0143(2) -0.6801(2) 0.0279(11) Uani 1 d . .
H26D H 0.7067(6) -0.0267(2) -0.6911(2) 0.034 Uiso 1 calc R .
C31D C 0.8216(5) -0.1432(2) -0.5539(2) 0.0227(10) Uani 1 d . .
C32D C 0.8177(5) -0.0971(3) -0.5174(2) 0.0296(12) Uani 1 d . .
H32D H 0.8069(5) -0.0533(3) -0.5298(2) 0.035 Uiso 1 calc R .
C33D C 0.8291(6) -0.1132(3) -0.4641(2) 0.0362(13) Uani 1 d . .
H33D H 0.8288(6) -0.0805(3) -0.4417(2) 0.043 Uiso 1 calc R .
C34D C 0.8409(6) -0.1774(3) -0.4441(2) 0.0397(14) Uani 1 d . .
H34D H 0.8472(6) -0.1886(3) -0.4081(2) 0.048 Uiso 1 calc R .
C35D C 0.8433(6) -0.2247(3) -0.4780(2) 0.0354(14) Uani 1 d . .
H35D H 0.8508(6) -0.2683(3) -0.4648(2) 0.043 Uiso 1 calc R .
C36D C 0.8347(5) -0.2083(2) -0.5314(2) 0.0285(12) Uani 1 d . .
H36D H 0.8376(5) -0.2414(2) -0.5535(2) 0.034 Uiso 1 calc R .
C41D C 0.8810(5) -0.1757(2) -0.6558(2) 0.0231(10) Uani 1 d . .
C42D C 1.0147(5) -0.2038(2) -0.6473(2) 0.0268(11) Uani 1 d . .
H42D H 1.0499(5) -0.1958(2) -0.6168(2) 0.032 Uiso 1 calc R .
C43D C 1.0959(6) -0.2429(2) -0.6826(2) 0.0309(12) Uani 1 d . .
H43D H 1.1840(6) -0.2608(2) -0.6756(2) 0.037 Uiso 1 calc R .
C44D C 1.0462(6) -0.2555(2) -0.7285(2) 0.0326(13) Uani 1 d . .
H44D H 1.1008(6) -0.2816(2) -0.7525(2) 0.039 Uiso 1 calc R .
C45D C 0.9156(6) -0.2288(2) -0.7381(2) 0.0306(12) Uani 1 d . .
H45D H 0.8812(6) -0.2372(2) -0.7687(2) 0.037 Uiso 1 calc R .
C46D C 0.8345(5) -0.1894(2) -0.7026(2) 0.0248(11) Uani 1 d . .
H46D H 0.7466(5) -0.1716(2) -0.7100(2) 0.030 Uiso 1 calc R .
B1D B 0.7945(6) -0.1239(3) -0.6159(2) 0.0237(12) Uani 1 d . .
N1D N -0.5238(5) -0.2581(2) -0.4916(2) 0.0332(11) Uani 1 d . .
N2D N -0.4646(6) -0.3014(2) -0.5062(2) 0.0434(13) Uani 1 d . .
C1D C -0.5920(5) -0.2003(2) -0.4730(2) 0.0267(11) Uani 1 d . .
C2D C -0.5084(6) -0.1525(3) -0.4699(2) 0.0351(13) Uani 1 d . .
H2DA H -0.4130(6) -0.1576(3) -0.4807(2) 0.042 Uiso 1 calc R .
C3D C -0.5738(6) -0.0972(3) -0.4499(2) 0.0354(13) Uani 1 d . .
H3DA H -0.5225(6) -0.0628(3) -0.4476(2) 0.042 Uiso 1 calc R .
C4D C -0.7149(6) -0.0909(3) -0.4331(2) 0.0356(13) Uani 1 d . .
H4DA H -0.7566(6) -0.0535(3) -0.4179(2) 0.043 Uiso 1 calc R .
C5D C -0.7937(6) -0.1390(3) -0.4384(3) 0.042(2) Uani 1 d . .
H5DA H -0.8893(6) -0.1334(3) -0.4282(3) 0.050 Uiso 1 calc R .
C6D C -0.7339(6) -0.1957(3) -0.4588(3) 0.0405(15) Uani 1 d . .
H6DA H -0.7861(6) -0.2291(3) -0.4627(3) 0.049 Uiso 1 calc R .
I1 I -0.91120(5) 0.40901(2) 0.18966(2) 0.03891(13) Uani 0.70 d P 1
I2 I -0.88028(5) 0.24312(2) 0.15946(2) 0.03199(13) Uani 0.70 d P 1
C1 C -1.0052(8) 0.3219(3) 0.1963(3) 0.038(2) Uani 0.70 d P 1
H1A H -1.0911(8) 0.3306(3) 0.1805(3) 0.046 Uiso 0.70 calc PR 1
H1B H -1.0292(8) 0.3084(3) 0.2337(3) 0.046 Uiso 0.70 calc PR 1
I3 I -0.72308(6) 0.25765(2) 0.29754(2) 0.03141(13) Uani 0.75 d P 1
I4 I -0.56737(9) 0.09426(3) 0.31091(3) 0.0565(2) Uani 0.75 d P 1
C2 C -0.6818(10) 0.1654(4) 0.2668(3) 0.050(2) Uani 0.75 d P 1
H2A H -0.7699(10) 0.1497(4) 0.2638(3) 0.060 Uiso 0.75 calc PR 1
H2B H -0.6324(10) 0.1711(4) 0.2311(3) 0.060 Uiso 0.75 calc PR 1
I1A I -0.91120(5) 0.40901(2) 0.18966(2) 0.03891(13) Uani 0.05 d P 2
I2A I -0.8329(7) 0.2436(3) 0.1933(3) 0.0256(14) Uiso 0.05 d P 2
C1X C -1.0052(8) 0.3219(3) 0.1963(3) 0.038(2) Uani 0.05 d P 2
H1XA H -1.0591(10) 0.3214(4) 0.1672(4) 0.046 Uiso 0.05 calc PR 2
H1XB H -1.0662(10) 0.3171(4) 0.2296(4) 0.046 Uiso 0.05 calc PR 2
I1B I -0.91120(5) 0.40901(2) 0.18966(2) 0.03891(13) Uani 0.05 d P 3
I2B I -0.8317(10) 0.2494(4) 0.2223(4) 0.049(2) Uiso 0.05 d P 3
C1Y C -1.0052(8) 0.3219(3) 0.1963(3) 0.038(2) Uani 0.05 d P 3
H1YA H -1.0303(12) 0.3131(5) 0.1625(4) 0.046 Uiso 0.05 calc PR 3
H1YB H -1.0870(12) 0.3227(5) 0.2227(4) 0.046 Uiso 0.05 calc PR 3
I3A I -0.6532(12) 0.2528(5) 0.3196(4) 0.057(2) Uiso 0.05 d P 4
I4A I -0.6302(8) 0.0864(3) 0.3014(3) 0.023(2) Uiso 0.05 d P 4
C2X C -0.6818(10) 0.1654(4) 0.2668(3) 0.050(2) Uani 0.05 d P 4
H2XA H -0.7782 0.1676 0.2608(16) 0.060 Uiso 0.05 calc PR 4
H2XB H -0.6252 0.1704 0.2324(16) 0.060 Uiso 0.05 calc PR 4

loop_
_atom_type_symbol
_atom_type_description
_atom_type_scat_dispersion_real
_atom_type_scat_dispersion_imag
_atom_type_scat_source
C C 0.0033 0.0016 'International Tables Vol C Tables 4.2.6.8 and 6.1.1.4'
H H 0.0000 0.0000 'International Tables Vol C Tables 4.2.6.8 and 6.1.1.4'
B B 0.0013 0.0007 'International Tables Vol C Tables 4.2.6.8 and 6.1.1.4'
N N 0.0061 0.0033 'International Tables Vol C Tables 4.2.6.8 and 6.1.1.4'
I I -0.4742 1.8119 'International Tables Vol C Tables 4.2.6.8 and 6.1.1.4'

loop_
_geom_angle_atom_site_label_1
_geom_angle_atom_site_label_2
_geom_angle_atom_site_label_3
_geom_angle
C16A C11A C12A 115.5(5)
C16A C11A B1A 126.8(5)
C12A C11A B1A 117.5(4)
C13A C12A C11A 122.0(5)
C14A C13A C12A 119.8(5)
C15A C14A C13A 119.1(5)
C14A C15A C16A 119.9(5)
C15A C16A C11A 123.7(5)
C22A C21A C26A 116.3(5)
C22A C21A B1A 124.0(5)
C26A C21A B1A 119.4(5)
C21A C22A C23A 120.4(7)
C24A C23A C22A 120.7(7)
C25A C24A C23A 119.6(7)
C24A C25A C26A 119.6(8)
C25A C26A C21A 123.3(7)
C36A C31A C32A 114.7(4)
C36A C31A B1A 124.6(4)
C32A C31A B1A 120.2(4)
C33A C32A C31A 123.1(4)
C32A C33A C34A 120.1(5)
C35A C34A C33A 118.9(5)
C34A C35A C36A 119.8(5)
C35A C36A C31A 123.2(5)
C46A C41A C42A 115.9(5)
C46A C41A B1A 125.3(4)
C42A C41A B1A 118.6(5)
C43A C42A C41A 124.2(6)
C42A C43A C44A 117.8(6)
C43A C44A C45A 120.6(6)
C46A C45A C44A 119.4(6)
C45A C46A C41A 122.1(5)
C41A B1A C31A 114.4(4)
C41A B1A C11A 104.5(4)
C31A B1A C11A 111.5(4)
C41A B1A C21A 111.3(4)
C31A B1A C21A 104.1(4)
C11A B1A C21A 111.3(4)
N2A N1A C1A 178.4(6)
C2A C1A C6A 126.0(5)
C2A C1A N1A 117.0(5)
C6A C1A N1A 117.0(5)
C1A C2A C3A 116.5(5)
C4A C3A C2A 119.8(6)
C3A C4A C5A 121.9(5)
C4A C5A C6A 120.1(5)
C5A C6A C1A 115.8(6)
C12B C11B C16B 115.1(5)
C12B C11B B1B 124.3(5)
C16B C11B B1B 120.6(5)
C11B C12B C13B 121.3(6)
C14B C13B C12B 120.2(6)
C15B C14B C13B 119.8(6)
C14B C15B C16B 120.4(7)
C15B C16B C11B 122.9(6)
C26B C21B C22B 114.6(4)
C26B C21B B1B 124.4(4)
C22B C21B B1B 120.9(4)
C23B C22B C21B 123.5(5)
C24B C23B C22B 119.8(5)
C25B C24B C23B 118.9(5)
C24B C25B C26B 120.2(5)
C25B C26B C21B 123.0(5)
C32B C31B C36B 115.7(4)
C32B C31B B1B 116.9(4)
C36B C31B B1B 127.2(4)
C31B C32B C33B 122.3(5)
C34B C33B C32B 119.7(5)
C33B C34B C35B 119.6(5)
C36B C35B C34B 119.6(5)
C35B C36B C31B 123.0(5)
C46B C41B C42B 115.5(5)
C46B C41B B1B 125.9(4)
C42B C41B B1B 118.6(5)
C43B C42B C41B 122.4(5)
C44B C43B C42B 120.8(5)
C43B C44B C45B 118.0(5)
C46B C45B C44B 120.8(5)
C45B C46B C41B 122.5(5)
C31B B1B C41B 105.4(4)
C31B B1B C21B 110.3(4)
C41B B1B C21B 113.5(4)
C31B B1B C11B 114.3(4)
C41B B1B C11B 108.5(4)
C21B B1B C11B 105.1(4)
N2B N1B C1B 177.9(6)
C2B C1B C6B 126.0(5)
C2B C1B N1B 117.3(5)
C6B C1B N1B 116.6(5)
C1B C2B C3B 117.0(5)
C2B C3B C4B 119.3(5)
C5B C4B C3B 121.9(5)
C4B C5B C6B 120.2(6)
C1B C6B C5B 115.6(5)
C12C C11C C16C 115.4(5)
C12C C11C B1C 123.2(5)
C16C C11C B1C 121.0(4)
C13C C12C C11C 122.4(5)
C12C C13C C14C 120.6(6)
C15C C14C C13C 118.8(6)
C14C C15C C16C 120.8(6)
C15C C16C C11C 121.9(5)
C22C C21C C26C 113.7(5)
C22C C21C B1C 124.3(4)
C26C C21C B1C 121.5(4)
C23C C22C C21C 122.9(5)
C24C C23C C22C 120.9(5)
C23C C24C C25C 118.6(5)
C24C C25C C26C 120.0(5)
C25C C26C C21C 123.8(5)
C36C C31C C32C 114.6(5)
C36C C31C B1C 122.6(5)
C32C C31C B1C 122.6(5)
C33C C32C C31C 122.8(5)
C32C C33C C34C 120.9(6)
C33C C34C C35C 118.4(5)
C36C C35C C34C 120.1(6)
C35C C36C C31C 123.4(5)
C46C C41C C42C 115.3(4)
C46C C41C B1C 122.0(5)
C42C C41C B1C 122.3(4)
C43C C42C C41C 122.2(5)
C42C C43C C44C 120.1(5)
C45C C44C C43C 119.2(5)
C44C C45C C46C 120.8(5)
C45C C46C C41C 122.3(5)
C31C B1C C21C 113.1(4)
C31C B1C C41C 104.3(4)
C21C B1C C41C 112.6(4)
C31C B1C C11C 113.0(4)
C21C B1C C11C 102.5(4)
C41C B1C C11C 111.7(4)
N2C N1C C1C 177.4(6)
C6C C1C C2C 126.1(5)
C6C C1C N1C 118.6(5)
C2C C1C N1C 115.2(5)
C3C C2C C1C 115.0(5)
C2C C3C C4C 121.5(5)
C5C C4C C3C 120.4(5)
C6C C5C C4C 120.7(5)
C5C C6C C1C 116.2(5)
C12D C11D C16D 114.1(5)
C12D C11D B1D 121.9(4)
C16D C11D B1D 123.6(4)
C13D C12D C11D 123.3(5)
C14D C13D C12D 120.3(5)
C15D C14D C13D 119.0(5)
C14D C15D C16D 120.3(5)
C15D C16D C11D 122.9(5)
C26D C21D C22D 115.5(5)
C26D C21D B1D 122.3(5)
C22D C21D B1D 122.0(5)
C23D C22D C21D 122.6(5)
C24D C23D C22D 120.1(5)
C23D C24D C25D 119.3(5)
C26D C25D C24D 119.8(5)
C25D C26D C21D 122.7(5)
C32D C31D C36D 114.2(5)
C32D C31D B1D 123.1(4)
C36D C31D B1D 122.2(4)
C33D C32D C31D 123.5(5)
C34D C33D C32D 119.9(5)
C35D C34D C33D 119.1(5)
C34D C35D C36D 120.6(5)
C35D C36D C31D 122.7(5)
C42D C41D C46D 116.0(4)
C42D C41D B1D 120.5(5)
C46D C41D B1D 123.1(4)
C43D C42D C41D 122.3(5)
C42D C43D C44D 120.1(5)
C45D C44D C43D 119.2(5)
C44D C45D C46D 120.5(5)
C45D C46D C41D 121.9(5)
C11D B1D C21D 112.1(4)
C11D B1D C31D 103.3(4)
C21D B1D C31D 112.9(4)
C11D B1D C41D 112.8(4)
C21D B1D C41D 103.9(4)
C31D B1D C41D 112.1(4)
N2D N1D C1D 176.3(6)
C2D C1D C6D 125.4(5)
C2D C1D N1D 115.7(5)
C6D C1D N1D 118.9(5)
C3D C2D C1D 115.8(5)
C2D C3D C4D 121.3(5)
C5D C4D C3D 120.6(5)
C4D C5D C6D 120.8(5)
C5D C6D C1D 116.1(5)
I1 C1 I2 115.0(3)
I4 C2 I3 115.7(4)
I1A C1X I2A 105.5(4)
I1B C1Y I2B 100.7(4)
I4A C2X I3A 110.1(5)

loop_
_geom_bond_atom_site_label_1
_geom_bond_atom_site_label_2
_geom_bond_distance
C11A C16A 1.412(8)
C11A C12A 1.437(7)
C11A B1A 1.671(7)
C12A C13A 1.424(7)
C13A C14A 1.422(8)
C14A C15A 1.405(9)
C15A C16A 1.409(8)
C21A C22A 1.418(8)
C21A C26A 1.444(9)
C21A B1A 1.679(8)
C22A C23A 1.450(9)
C23A C24A 1.413(12)
C24A C25A 1.399(11)
C25A C26A 1.406(9)
C31A C36A 1.421(7)
C31A C32A 1.431(7)
C31A B1A 1.666(8)
C32A C33A 1.409(7)
C33A C34A 1.410(7)
C34A C35A 1.408(7)
C35A C36A 1.419(7)
C41A C46A 1.416(8)
C41A C42A 1.431(7)
C41A B1A 1.663(8)
C42A C43A 1.398(8)
C43A C44A 1.417(10)
C44A C45A 1.426(10)
C45A C46A 1.412(8)
N1A N2A 1.125(6)
N1A C1A 1.430(7)
C1A C2A 1.390(8)
C1A C6A 1.424(8)
C2A C3A 1.415(8)
C3A C4A 1.408(8)
C4A C5A 1.408(9)
C5A C6A 1.408(8)
C11B C12B 1.407(9)
C11B C16B 1.424(8)
C11B B1B 1.689(8)
C12B C13B 1.451(10)
C13B C14B 1.380(11)
C14B C15B 1.364(11)
C15B C16B 1.413(8)
C21B C26B 1.429(7)
C21B C22B 1.429(7)
C21B B1B 1.678(7)
C22B C23B 1.422(7)
C23B C24B 1.415(7)
C24B C25B 1.410(7)
C25B C26B 1.426(7)
C31B C32B 1.421(7)
C31B C36B 1.421(7)
C31B B1B 1.670(7)
C32B C33B 1.424(7)
C33B C34B 1.407(8)
C34B C35B 1.408(9)
C35B C36B 1.407(7)
C41B C46B 1.418(7)
C41B C42B 1.432(7)
C41B B1B 1.671(8)
C42B C43B 1.419(8)
C43B C44B 1.399(9)
C44B C45B 1.422(8)
C45B C46B 1.415(8)
N1B N2B 1.114(6)
N1B C1B 1.439(7)
C1B C2B 1.401(8)
C1B C6B 1.413(8)
C2B C3B 1.407(7)
C3B C4B 1.416(8)
C4B C5B 1.411(8)
C5B C6B 1.415(8)
C11C C12C 1.425(7)
C11C C16C 1.438(8)
C11C B1C 1.679(8)
C12C C13C 1.409(8)
C13C C14C 1.406(9)
C14C C15C 1.398(9)
C15C C16C 1.414(8)
C21C C22C 1.430(7)
C21C C26C 1.433(7)
C21C B1C 1.660(7)
C22C C23C 1.415(8)
C23C C24C 1.394(8)
C24C C25C 1.406(8)
C25C C26C 1.409(7)
C31C C36C 1.432(8)
C31C C32C 1.432(7)
C31C B1C 1.659(7)
C32C C33C 1.410(8)
C33C C34C 1.408(9)
C34C C35C 1.418(9)
C35C C36C 1.410(7)
C41C C46C 1.428(7)
C41C C42C 1.440(7)
C41C B1C 1.662(7)
C42C C43C 1.410(7)
C43C C44C 1.410(8)
C44C C45C 1.395(8)
C45C C46C 1.408(7)
N1C N2C 1.115(7)
N1C C1C 1.416(7)
C1C C6C 1.405(8)
C1C C2C 1.407(8)
C2C C3C 1.383(7)
C3C C4C 1.422(8)
C4C C5C 1.392(8)
C5C C6C 1.388(8)
C11D C12D 1.423(7)
C11D C16D 1.430(7)
C11D B1D 1.665(8)
C12D C13D 1.412(8)
C13D C14D 1.398(8)
C14D C15D 1.391(8)
C15D C16D 1.416(7)
C21D C26D 1.428(7)
C21D C22D 1.437(7)
C21D B1D 1.669(7)
C22D C23D 1.417(7)
C23D C24D 1.405(8)
C24D C25D 1.427(8)
C25D C26D 1.413(7)
C31D C32D 1.429(7)
C31D C36D 1.439(7)
C31D B1D 1.671(8)
C32D C33D 1.410(8)
C33D C34D 1.404(9)
C34D C35D 1.403(9)
C35D C36D 1.409(8)
C41D C42D 1.431(7)
C41D C46D 1.431(7)
C41D B1D 1.672(7)
C42D C43D 1.407(7)
C43D C44D 1.418(8)
C44D C45D 1.403(8)
C45D C46D 1.415(7)
N1D N2D 1.106(6)
N1D C1D 1.427(6)
C1D C2D 1.404(8)
C1D C6D 1.406(8)
C2D C3D 1.388(7)
C3D C4D 1.409(8)
C4D C5D 1.389(8)
C5D C6D 1.400(8)
I1 C1 2.150(7)
I2 C1 2.187(7)
I3 C2 2.168(8)
I4 C2 2.119(9)
I1A C1X 2.150(7)
I2A C1X 2.245(10)
I1B C1Y 2.150(7)
I2B C1Y 2.303(12)
I3A C2X 2.489(14)
I4A C2X 1.868(11)
